data_1512875
loop_
_publ_author_name
'Harri Sopo'
'Kamal Goljahanpoor'
'Reijo Sillanp\"a\"a'

_publ_section_title
;
 Aminoalkylbis(phenolate) [O,N,O] donor ligands for uranyl(VI) ion
 coordination: Syntheses, structures, and extraction studies
;
_journal_issue 13
_journal_name_full Polyhedron
_journal_page_first 3397
_journal_page_last 3408
_journal_paper_doi 10.1016/j.poly.2007.03.032
_journal_volume 26
_journal_year 2007
_chemical_formula_moiety 'C54 H80 N2 O6 U, 2(C2 H3 N) '
_chemical_formula_sum 'C58 H86 N4 O6 U'
_chemical_formula_weight 1173.34
_chemical_name_systematic
;
 ?
;
_space_group_IT_number 2
_symmetry_cell_setting triclinic
_symmetry_Int_Tables_number 2
_symmetry_space_group_name_Hall '-P 1'
_symmetry_space_group_name_H-M 'P -1'
_atom_sites_solution_hydrogens geom
_atom_sites_solution_primary direct
_atom_sites_solution_secondary difmap
_audit_creation_method SHELXL-97
_cell_angle_alpha 94.7380(10)
_cell_angle_beta 104.7450(10)
_cell_angle_gamma 111.7950(10)
_cell_formula_units_Z 1
_cell_length_a 9.4697(2)
_cell_length_b 11.1762(3)
_cell_length_c 15.0633(4)
_cell_measurement_reflns_used 4807
_cell_measurement_temperature 173(2)
_cell_measurement_theta_max 28.283
_cell_measurement_theta_min 0.407
_cell_volume 1403.40(6)
_computing_cell_refinement 'HKL Scalepack (Otwinowski & Minor 1997)'
_computing_data_collection 'Collect (Nonius BV, 1997-2000)'
_computing_data_reduction 'HKL Denzo and Scalepack (Otwinowski & Minor 1997)'
_computing_molecular_graphics 'Ortep-3 for Windows (Farrugia, 1997)'
_computing_publication_material 'WinGX publication routines (Farrugia, 1999)'
_computing_structure_refinement 'SHELXL-97 (Sheldrick, 1997)'
_computing_structure_solution 'SIR97 (Altomare, et. al. 1999)'
_diffrn_ambient_temperature 173(2)
_diffrn_detector 'CCD plate'
_diffrn_detector_area_resol_mean 9
_diffrn_measured_fraction_theta_full 0.992
_diffrn_measured_fraction_theta_max 0.992
_diffrn_measurement_device '95mm CCD camera on \k-goniostat'
_diffrn_measurement_device_type KappaCCD
_diffrn_measurement_method 'CCD rotation images, thick slices'
_diffrn_radiation_monochromator 'horizonally mounted graphite crystal'
_diffrn_radiation_probe x-ray
_diffrn_radiation_type MoK\a
_diffrn_radiation_wavelength 0.71073
_diffrn_reflns_av_R_equivalents 0.0663
_diffrn_reflns_av_sigmaI/netI 0.0700
_diffrn_reflns_limit_h_max 12
_diffrn_reflns_limit_h_min -12
_diffrn_reflns_limit_k_max 14
_diffrn_reflns_limit_k_min -14
_diffrn_reflns_limit_l_max 19
_diffrn_reflns_limit_l_min -15
_diffrn_reflns_number 18102
_diffrn_reflns_theta_full 28.14
_diffrn_reflns_theta_max 28.14
_diffrn_reflns_theta_min 2.64
_diffrn_source 'Enraf Nonius FR590'
_exptl_absorpt_coefficient_mu 2.942
_exptl_absorpt_correction_T_max 0.790
_exptl_absorpt_correction_T_min 0.531
_exptl_absorpt_correction_type refdelf
_exptl_crystal_colour yellow
_exptl_crystal_density_diffrn 1.388
_exptl_crystal_density_method 'not measured'
_exptl_crystal_description block
_exptl_crystal_F_000 602
_exptl_crystal_size_max 0.14
_exptl_crystal_size_mid 0.10
_exptl_crystal_size_min 0.08
_refine_diff_density_max 0.759
_refine_diff_density_min -0.959
_refine_diff_density_rms 0.173
_refine_ls_extinction_method none
_refine_ls_goodness_of_fit_ref 1.150
_refine_ls_hydrogen_treatment mixed
_refine_ls_matrix_type full
_refine_ls_number_parameters 326
_refine_ls_number_reflns 6816
_refine_ls_number_restraints 0
_refine_ls_restrained_S_all 1.150
_refine_ls_R_factor_all 0.0535
_refine_ls_R_factor_gt 0.0484
_refine_ls_shift/su_max 0.000
_refine_ls_shift/su_mean 0.000
_refine_ls_structure_factor_coef Fsqd
_refine_ls_weighting_details 'calc w=1/[\s^2^(Fo^2^)+(0.0000P)^2^+4.6436P] where P=(Fo^2^+2Fc^2^)/3'
_refine_ls_weighting_scheme calc
_refine_ls_wR_factor_gt 0.0877
_refine_ls_wR_factor_ref 0.0922
_reflns_number_gt 6610
_reflns_number_total 6816
_reflns_threshold_expression >2\s(I)
_cod_data_source_file 2007-3397_RS.txt
_cod_data_source_block so117a=1
_cod_database_code 1512875
_exptl_absorpt_factor_mur 0.206
_exptl_absorpt_rmerge_before 0.0522
_exptl_absorpt_rmerge_after 0.0474

loop_
_symmetry_equiv_pos_as_xyz
'x, y, z'
'-x, -y, -z'

loop_
_atom_site_label
_atom_site_type_symbol
_atom_site_fract_x
_atom_site_fract_y
_atom_site_fract_z
_atom_site_U_iso_or_equiv
_atom_site_adp_type
_atom_site_occupancy
_atom_site_symmetry_multiplicity
_atom_site_calc_flag
_atom_site_refinement_flags
U U 1.0000 0.0000 0.0000 0.01830(7) Uani 1 2 d S
O1 O 1.1816(4) 0.1414(3) 0.0145(2) 0.0284(7) Uani 1 1 d .
O2 O 0.8834(4) 0.1326(3) 0.0361(2) 0.0290(7) Uani 1 1 d .
O3 O 0.9042(4) 0.0188(3) -0.1489(2) 0.0261(7) Uani 1 1 d .
C1 C 0.8147(5) 0.1971(4) 0.0760(3) 0.0199(9) Uani 1 1 d .
C2 C 0.8918(5) 0.2739(4) 0.1667(3) 0.0226(9) Uani 1 1 d .
C3 C 0.8150(5) 0.3404(4) 0.2035(3) 0.0237(9) Uani 1 1 d .
H3 H 0.8659 0.3903 0.2656 0.028 Uiso 1 1 calc R
C4 C 0.6668(5) 0.3382(4) 0.1542(3) 0.0220(9) Uani 1 1 d .
C5 C 0.5935(5) 0.2620(4) 0.0643(3) 0.0218(9) Uani 1 1 d .
H5 H 0.4926 0.2575 0.0287 0.026 Uiso 1 1 calc R
C6 C 0.6653(5) 0.1924(4) 0.0257(3) 0.0202(9) Uani 1 1 d .
C7 C 0.5880(5) 0.1121(4) -0.0726(3) 0.0231(9) Uani 1 1 d .
H7A H 0.4866 0.1207 -0.1011 0.028 Uiso 1 1 calc R
H7B H 0.5626 0.0183 -0.0707 0.028 Uiso 1 1 calc R
N8 N 0.6972(4) 0.1572(3) -0.1323(3) 0.0179(7) Uani 1 1 d .
H8 H 0.784(6) 0.151(5) -0.100(3) 0.022 Uiso 1 1 d .
C9 C 0.6334(5) 0.0608(4) -0.2237(3) 0.0220(9) Uani 1 1 d .
H9A H 0.5975 -0.0298 -0.2117 0.026 Uiso 1 1 calc R
H9B H 0.5397 0.0702 -0.2647 0.026 Uiso 1 1 calc R
C10 C 0.7570(5) 0.0820(4) -0.2731(3) 0.0213(9) Uani 1 1 d .
C11 C 0.7434(5) 0.1274(4) -0.3567(3) 0.0229(9) Uani 1 1 d .
H11 H 0.6497 0.1401 -0.3853 0.027 Uiso 1 1 calc R
C12 C 0.8622(5) 0.1548(4) -0.4001(3) 0.0220(9) Uani 1 1 d .
C13 C 0.9983(6) 0.1336(5) -0.3559(3) 0.0259(10) Uani 1 1 d .
H13 H 1.0803 0.1499 -0.3845 0.031 Uiso 1 1 calc R
C14 C 1.0175(5) 0.0893(4) -0.2710(3) 0.0236(9) Uani 1 1 d .
C15 C 0.8950(5) 0.0621(4) -0.2293(3) 0.0214(9) Uani 1 1 d .
C16 C 0.7307(6) 0.2975(4) -0.1436(3) 0.0266(10) Uani 1 1 d .
H16A H 0.7205 0.3445 -0.0885 0.032 Uiso 1 1 calc R
H16B H 0.6476 0.2962 -0.1995 0.032 Uiso 1 1 calc R
C17 C 0.8934(6) 0.3750(5) -0.1539(4) 0.0330(11) Uani 1 1 d .
H17A H 0.9047 0.4660 -0.1574 0.040 Uiso 1 1 calc R
H17B H 0.8981 0.3355 -0.2138 0.040 Uiso 1 1 calc R
C18 C 1.0347(6) 0.3802(5) -0.0748(4) 0.0398(13) Uani 1 1 d .
H18A H 1.0177 0.3982 -0.0144 0.060 Uiso 1 1 calc R
H18B H 1.1332 0.4500 -0.0769 0.060 Uiso 1 1 calc R
H18C H 1.0436 0.2956 -0.0822 0.060 Uiso 1 1 calc R
C19 C 1.0566(6) 0.2868(5) 0.2196(4) 0.0336(11) Uani 1 1 d .
H19A H 1.0991 0.3529 0.2774 0.050 Uiso 1 1 calc R
H19B H 1.1271 0.3139 0.1807 0.050 Uiso 1 1 calc R
H19C H 1.0506 0.2020 0.2351 0.050 Uiso 1 1 calc R
C20 C 0.5887(6) 0.4159(5) 0.1981(3) 0.0286(10) Uani 1 1 d .
C21 C 0.4878(8) 0.4616(6) 0.1255(4) 0.0517(16) Uani 1 1 d .
H21A H 0.4393 0.5094 0.1563 0.078 Uiso 1 1 calc R
H21B H 0.4034 0.3853 0.0796 0.078 Uiso 1 1 calc R
H21C H 0.5554 0.5198 0.0937 0.078 Uiso 1 1 calc R
C22 C 0.4786(8) 0.3254(7) 0.2456(5) 0.0531(17) Uani 1 1 d .
H22A H 0.5403 0.2925 0.2921 0.080 Uiso 1 1 calc R
H22B H 0.3930 0.2511 0.1984 0.080 Uiso 1 1 calc R
H22C H 0.4319 0.3745 0.2768 0.080 Uiso 1 1 calc R
C23 C 0.7138(8) 0.5338(7) 0.2715(6) 0.076(3) Uani 1 1 d .
H23A H 0.7923 0.5881 0.2438 0.114 Uiso 1 1 calc R
H23B H 0.7678 0.5038 0.3237 0.114 Uiso 1 1 calc R
H23C H 0.6621 0.5858 0.2944 0.114 Uiso 1 1 calc R
C24 C 0.8445(6) 0.2104(5) -0.4902(3) 0.0311(11) Uani 1 1 d .
C25 C 0.8350(7) 0.3440(5) -0.4680(4) 0.0427(13) Uani 1 1 d .
H25A H 0.9327 0.4040 -0.4190 0.064 Uiso 1 1 calc R
H25B H 0.7422 0.3313 -0.4463 0.064 Uiso 1 1 calc R
H25C H 0.8241 0.3814 -0.5247 0.064 Uiso 1 1 calc R
C26 C 0.6923(7) 0.1185(6) -0.5660(4) 0.0440(14) Uani 1 1 d .
H26A H 0.6810 0.1569 -0.6222 0.066 Uiso 1 1 calc R
H26B H 0.6001 0.1058 -0.5437 0.066 Uiso 1 1 calc R
H26C H 0.6975 0.0336 -0.5810 0.066 Uiso 1 1 calc R
C27 C 0.9849(7) 0.2329(7) -0.5282(4) 0.0487(15) Uani 1 1 d .
H27A H 0.9922 0.1489 -0.5438 0.073 Uiso 1 1 calc R
H27B H 1.0841 0.2938 -0.4806 0.073 Uiso 1 1 calc R
H27C H 0.9687 0.2704 -0.5846 0.073 Uiso 1 1 calc R
C28 C 1.1719(6) 0.0780(6) -0.2230(4) 0.0350(12) Uani 1 1 d .
H28A H 1.2111 0.1216 -0.1570 0.052 Uiso 1 1 calc R
H28B H 1.2520 0.1200 -0.2538 0.052 Uiso 1 1 calc R
H28C H 1.1527 -0.0150 -0.2271 0.052 Uiso 1 1 calc R
N1 N 0.4351(8) 0.2536(7) -0.3823(4) 0.0694(18) Uani 1 1 d .
C29 C 0.3907(7) 0.2423(6) -0.4609(4) 0.0450(14) Uani 1 1 d .
C30 C 0.3351(8) 0.2256(8) -0.5622(5) 0.0623(19) Uani 1 1 d .
H30A H 0.4256 0.2426 -0.5867 0.093 Uiso 1 1 calc R
H30B H 0.2866 0.2876 -0.5790 0.093 Uiso 1 1 calc R
H30C H 0.2554 0.1355 -0.5892 0.093 Uiso 1 1 calc R

loop_
_atom_site_aniso_label
_atom_site_aniso_U_11
_atom_site_aniso_U_22
_atom_site_aniso_U_33
_atom_site_aniso_U_23
_atom_site_aniso_U_13
_atom_site_aniso_U_12
U 0.01893(12) 0.02156(13) 0.01878(12) 0.00645(9) 0.00590(9) 0.01241(10)
O1 0.0227(17) 0.0264(17) 0.0314(18) 0.0090(15) 0.0060(14) 0.0055(14)
O2 0.0363(19) 0.0377(19) 0.0252(17) 0.0071(15) 0.0102(15) 0.0276(17)
O3 0.0293(17) 0.0354(19) 0.0194(15) 0.0082(14) 0.0071(13) 0.0192(15)
C1 0.026(2) 0.018(2) 0.022(2) 0.0090(18) 0.0124(18) 0.0118(18)
C2 0.024(2) 0.024(2) 0.023(2) 0.0077(19) 0.0082(19) 0.0123(19)
C3 0.023(2) 0.024(2) 0.019(2) 0.0004(18) 0.0025(18) 0.0068(19)
C4 0.027(2) 0.020(2) 0.023(2) 0.0042(18) 0.0109(19) 0.0111(19)
C5 0.018(2) 0.025(2) 0.025(2) 0.0057(19) 0.0079(18) 0.0104(19)
C6 0.020(2) 0.017(2) 0.022(2) 0.0041(18) 0.0079(18) 0.0057(18)
C7 0.022(2) 0.025(2) 0.025(2) 0.0057(19) 0.0111(19) 0.0100(19)
N8 0.0151(17) 0.0201(18) 0.0204(18) 0.0061(15) 0.0051(15) 0.0089(15)
C9 0.018(2) 0.024(2) 0.018(2) 0.0000(18) -0.0001(17) 0.0061(18)
C10 0.024(2) 0.024(2) 0.019(2) 0.0049(18) 0.0045(18) 0.0139(19)
C11 0.022(2) 0.025(2) 0.020(2) 0.0020(18) 0.0024(18) 0.0112(19)
C12 0.023(2) 0.023(2) 0.020(2) 0.0077(18) 0.0054(18) 0.0089(19)
C13 0.027(2) 0.033(3) 0.022(2) 0.008(2) 0.0108(19) 0.014(2)
C14 0.019(2) 0.028(2) 0.023(2) 0.0055(19) 0.0025(18) 0.0104(19)
C15 0.023(2) 0.022(2) 0.017(2) 0.0039(18) 0.0037(18) 0.0091(19)
C16 0.036(3) 0.022(2) 0.026(2) 0.0069(19) 0.009(2) 0.015(2)
C17 0.040(3) 0.022(2) 0.035(3) 0.009(2) 0.017(2) 0.006(2)
C18 0.030(3) 0.032(3) 0.048(3) 0.008(3) 0.008(2) 0.004(2)
C19 0.033(3) 0.042(3) 0.031(3) 0.006(2) 0.005(2) 0.024(2)
C20 0.026(2) 0.031(3) 0.034(3) 0.002(2) 0.013(2) 0.016(2)
C21 0.080(5) 0.057(4) 0.051(4) 0.019(3) 0.029(3) 0.056(4)
C22 0.063(4) 0.070(4) 0.065(4) 0.035(4) 0.047(4) 0.048(4)
C23 0.043(4) 0.065(5) 0.098(6) -0.048(4) 0.004(4) 0.023(4)
C24 0.027(3) 0.039(3) 0.023(2) 0.010(2) 0.004(2) 0.011(2)
C25 0.053(4) 0.038(3) 0.041(3) 0.021(3) 0.014(3) 0.019(3)
C26 0.048(3) 0.044(3) 0.027(3) 0.011(2) -0.002(2) 0.012(3)
C27 0.052(4) 0.077(5) 0.034(3) 0.031(3) 0.023(3) 0.033(3)
C28 0.027(3) 0.053(3) 0.036(3) 0.019(3) 0.012(2) 0.023(3)
N1 0.080(4) 0.110(5) 0.047(3) 0.015(3) 0.019(3) 0.070(4)
C29 0.046(3) 0.057(4) 0.049(4) 0.011(3) 0.021(3) 0.034(3)
C30 0.061(4) 0.095(6) 0.047(4) 0.015(4) 0.025(3) 0.043(4)

loop_
_atom_type_symbol
_atom_type_description
_atom_type_scat_dispersion_real
_atom_type_scat_dispersion_imag
_atom_type_scat_source
C C 0.0033 0.0016 'International Tables Vol C Tables 4.2.6.8 and 6.1.1.4'
H H 0.0000 0.0000 'International Tables Vol C Tables 4.2.6.8 and 6.1.1.4'
N N 0.0061 0.0033 'International Tables Vol C Tables 4.2.6.8 and 6.1.1.4'
O O 0.0106 0.0060 'International Tables Vol C Tables 4.2.6.8 and 6.1.1.4'
U U -9.6767 9.6646 'International Tables Vol C Tables 4.2.6.8 and 6.1.1.4'

loop_
_geom_angle_atom_site_label_1
_geom_angle_atom_site_label_2
_geom_angle_atom_site_label_3
_geom_angle
_geom_angle_site_symmetry_1
_geom_angle_site_symmetry_3
O1 U O1 180.0(3) 2_755 .
O1 U O3 90.00(13) 2_755 .
O1 U O3 90.00(13) . .
O1 U O3 90.00(13) 2_755 2_755
O1 U O3 90.00(13) . 2_755
O3 U O3 180.00(17) . 2_755
O1 U O2 89.84(14) 2_755 .
O1 U O2 90.16(14) . .
O3 U O2 85.07(11) . .
O3 U O2 94.93(11) 2_755 .
O1 U O2 90.16(14) 2_755 2_755
O1 U O2 89.84(14) . 2_755
O3 U O2 94.93(11) . 2_755
O3 U O2 85.07(11) 2_755 2_755
O2 U O2 180.00(16) . 2_755
C1 O2 U 165.8(3) . .
C15 O3 U 161.1(3) . .
O2 C1 C6 119.9(4) . .
O2 C1 C2 121.1(4) . .
C6 C1 C2 119.0(4) . .
C3 C2 C1 118.2(4) . .
C3 C2 C19 121.9(4) . .
C1 C2 C19 119.8(4) . .
C2 C3 C4 123.7(4) . .
C2 C3 H3 118.1 . .
C4 C3 H3 118.1 . .
C5 C4 C3 116.9(4) . .
C5 C4 C20 121.7(4) . .
C3 C4 C20 121.4(4) . .
C6 C5 C4 121.1(4) . .
C6 C5 H5 119.5 . .
C4 C5 H5 119.5 . .
C5 C6 C1 121.1(4) . .
C5 C6 C7 121.2(4) . .
C1 C6 C7 117.6(4) . .
C6 C7 N8 111.1(3) . .
C6 C7 H7A 109.4 . .
N8 C7 H7A 109.4 . .
C6 C7 H7B 109.4 . .
N8 C7 H7B 109.4 . .
H7A C7 H7B 108.0 . .
C9 N8 C7 110.5(3) . .
C9 N8 C16 113.8(3) . .
C7 N8 C16 111.8(3) . .
C9 N8 H8 107(3) . .
C7 N8 H8 103(3) . .
C16 N8 H8 111(3) . .
C10 C9 N8 111.9(3) . .
C10 C9 H9A 109.2 . .
N8 C9 H9A 109.2 . .
C10 C9 H9B 109.2 . .
N8 C9 H9B 109.2 . .
H9A C9 H9B 107.9 . .
C11 C10 C15 119.9(4) . .
C11 C10 C9 122.0(4) . .
C15 C10 C9 118.0(4) . .
C10 C11 C12 122.4(4) . .
C10 C11 H11 118.8 . .
C12 C11 H11 118.8 . .
C11 C12 C13 116.9(4) . .
C11 C12 C24 120.3(4) . .
C13 C12 C24 122.8(4) . .
C14 C13 C12 122.5(4) . .
C14 C13 H13 118.7 . .
C12 C13 H13 118.7 . .
C13 C14 C15 119.1(4) . .
C13 C14 C28 120.1(4) . .
C15 C14 C28 120.8(4) . .
O3 C15 C14 122.5(4) . .
O3 C15 C10 118.3(4) . .
C14 C15 C10 119.2(4) . .
N8 C16 C17 115.4(4) . .
N8 C16 H16A 108.4 . .
C17 C16 H16A 108.4 . .
N8 C16 H16B 108.4 . .
C17 C16 H16B 108.4 . .
H16A C16 H16B 107.5 . .
C16 C17 C18 114.6(4) . .
C16 C17 H17A 108.6 . .
C18 C17 H17A 108.6 . .
C16 C17 H17B 108.6 . .
C18 C17 H17B 108.6 . .
H17A C17 H17B 107.6 . .
C17 C18 H18A 109.5 . .
C17 C18 H18B 109.5 . .
H18A C18 H18B 109.5 . .
C17 C18 H18C 109.5 . .
H18A C18 H18C 109.5 . .
H18B C18 H18C 109.5 . .
C2 C19 H19A 109.5 . .
C2 C19 H19B 109.5 . .
H19A C19 H19B 109.5 . .
C2 C19 H19C 109.5 . .
H19A C19 H19C 109.5 . .
H19B C19 H19C 109.5 . .
C21 C20 C23 109.2(5) . .
C21 C20 C22 107.6(5) . .
C23 C20 C22 108.4(5) . .
C21 C20 C4 112.2(4) . .
C23 C20 C4 111.0(4) . .
C22 C20 C4 108.2(4) . .
C20 C21 H21A 109.5 . .
C20 C21 H21B 109.5 . .
H21A C21 H21B 109.5 . .
C20 C21 H21C 109.5 . .
H21A C21 H21C 109.5 . .
H21B C21 H21C 109.5 . .
C20 C22 H22A 109.5 . .
C20 C22 H22B 109.5 . .
H22A C22 H22B 109.5 . .
C20 C22 H22C 109.5 . .
H22A C22 H22C 109.5 . .
H22B C22 H22C 109.5 . .
C20 C23 H23A 109.5 . .
C20 C23 H23B 109.5 . .
H23A C23 H23B 109.5 . .
C20 C23 H23C 109.5 . .
H23A C23 H23C 109.5 . .
H23B C23 H23C 109.5 . .
C26 C24 C27 108.3(5) . .
C26 C24 C12 110.5(4) . .
C27 C24 C12 112.9(4) . .
C26 C24 C25 108.8(4) . .
C27 C24 C25 108.0(5) . .
C12 C24 C25 108.2(4) . .
C24 C25 H25A 109.5 . .
C24 C25 H25B 109.5 . .
H25A C25 H25B 109.5 . .
C24 C25 H25C 109.5 . .
H25A C25 H25C 109.5 . .
H25B C25 H25C 109.5 . .
C24 C26 H26A 109.5 . .
C24 C26 H26B 109.5 . .
H26A C26 H26B 109.5 . .
C24 C26 H26C 109.5 . .
H26A C26 H26C 109.5 . .
H26B C26 H26C 109.5 . .
C24 C27 H27A 109.5 . .
C24 C27 H27B 109.5 . .
H27A C27 H27B 109.5 . .
C24 C27 H27C 109.5 . .
H27A C27 H27C 109.5 . .
H27B C27 H27C 109.5 . .
C14 C28 H28A 109.5 . .
C14 C28 H28B 109.5 . .
H28A C28 H28B 109.5 . .
C14 C28 H28C 109.5 . .
H28A C28 H28C 109.5 . .
H28B C28 H28C 109.5 . .
N1 C29 C30 178.7(7) . .
C29 C30 H30A 109.5 . .
C29 C30 H30B 109.5 . .
H30A C30 H30B 109.5 . .
C29 C30 H30C 109.5 . .
H30A C30 H30C 109.5 . .
H30B C30 H30C 109.5 . .

loop_
_geom_bond_atom_site_label_1
_geom_bond_atom_site_label_2
_geom_bond_distance
_geom_bond_site_symmetry_2
U O1 1.798(3) 2_755
U O1 1.798(3) .
U O3 2.255(3) .
U O3 2.255(3) 2_755
U O2 2.258(3) .
U O2 2.258(3) 2_755
O2 C1 1.333(5) .
O3 C15 1.334(5) .
C1 C6 1.403(6) .
C1 C2 1.404(6) .
C2 C3 1.388(6) .
C2 C19 1.507(6) .
C3 C4 1.401(6) .
C3 H3 0.9500 .
C4 C5 1.391(6) .
C4 C20 1.539(6) .
C5 C6 1.388(6) .
C5 H5 0.9500 .
C6 C7 1.509(6) .
C7 N8 1.513(5) .
C7 H7A 0.9900 .
C7 H7B 0.9900 .
N8 C9 1.507(5) .
N8 C16 1.513(5) .
N8 H8 0.87(5) .
C9 C10 1.498(6) .
C9 H9A 0.9900 .
C9 H9B 0.9900 .
C10 C11 1.390(6) .
C10 C15 1.413(6) .
C11 C12 1.392(6) .
C11 H11 0.9500 .
C12 C13 1.406(6) .
C12 C24 1.535(6) .
C13 C14 1.402(6) .
C13 H13 0.9500 .
C14 C15 1.404(6) .
C14 C28 1.514(6) .
C16 C17 1.517(6) .
C16 H16A 0.9900 .
C16 H16B 0.9900 .
C17 C18 1.528(7) .
C17 H17A 0.9900 .
C17 H17B 0.9900 .
C18 H18A 0.9800 .
C18 H18B 0.9800 .
C18 H18C 0.9800 .
C19 H19A 0.9800 .
C19 H19B 0.9800 .
C19 H19C 0.9800 .
C20 C21 1.514(7) .
C20 C23 1.515(8) .
C20 C22 1.530(7) .
C21 H21A 0.9800 .
C21 H21B 0.9800 .
C21 H21C 0.9800 .
C22 H22A 0.9800 .
C22 H22B 0.9800 .
C22 H22C 0.9800 .
C23 H23A 0.9800 .
C23 H23B 0.9800 .
C23 H23C 0.9800 .
C24 C26 1.519(7) .
C24 C27 1.524(7) .
C24 C25 1.542(7) .
C25 H25A 0.9800 .
C25 H25B 0.9800 .
C25 H25C 0.9800 .
C26 H26A 0.9800 .
C26 H26B 0.9800 .
C26 H26C 0.9800 .
C27 H27A 0.9800 .
C27 H27B 0.9800 .
C27 H27C 0.9800 .
C28 H28A 0.9800 .
C28 H28B 0.9800 .
C28 H28C 0.9800 .
N1 C29 1.130(8) .
C29 C30 1.453(9) .
C30 H30A 0.9800 .
C30 H30B 0.9800 .
C30 H30C 0.9800 .

loop_
_geom_hbond_atom_site_label_D
_geom_hbond_atom_site_label_H
_geom_hbond_atom_site_label_A
_geom_hbond_distance_DH
_geom_hbond_distance_HA
_geom_hbond_distance_DA
_geom_hbond_angle_DHA
N8 H8 O2 0.87(5) 2.09(5) 2.796(5) 138(4)
N8 H8 O3 0.87(5) 2.35(5) 2.956(5) 127(4)

loop_
_geom_torsion_atom_site_label_1
_geom_torsion_atom_site_label_2
_geom_torsion_atom_site_label_3
_geom_torsion_atom_site_label_4
_geom_torsion
_geom_torsion_site_symmetry_1
O1 U O2 C1 66.1(13) 2_755
O1 U O2 C1 -113.9(13) .
O3 U O2 C1 156.1(13) .
O3 U O2 C1 -23.9(13) 2_755
O2 U O2 C1 165(100) 2_755
O1 U O3 C15 -177.3(9) 2_755
O1 U O3 C15 2.7(9) .
O3 U O3 C15 -158(100) 2_755
O2 U O3 C15 92.8(9) .
O2 U O3 C15 -87.2(9) 2_755
U O2 C1 C6 -124.0(11) .
U O2 C1 C2 58.3(14) .
O2 C1 C2 C3 178.9(4) .
C6 C1 C2 C3 1.1(6) .
O2 C1 C2 C19 1.5(6) .
C6 C1 C2 C19 -176.3(4) .
C1 C2 C3 C4 -1.8(7) .
C19 C2 C3 C4 175.5(4) .
C2 C3 C4 C5 1.4(7) .
C2 C3 C4 C20 -178.9(4) .
C3 C4 C5 C6 -0.3(6) .
C20 C4 C5 C6 -180.0(4) .
C4 C5 C6 C1 -0.3(6) .
C4 C5 C6 C7 -178.6(4) .
O2 C1 C6 C5 -177.9(4) .
C2 C1 C6 C5 -0.1(6) .
O2 C1 C6 C7 0.4(6) .
C2 C1 C6 C7 178.2(4) .
C5 C6 C7 N8 122.0(4) .
C1 C6 C7 N8 -56.3(5) .
C6 C7 N8 C9 169.0(3) .
C6 C7 N8 C16 -63.2(5) .
C7 N8 C9 C10 -164.9(3) .
C16 N8 C9 C10 68.3(4) .
N8 C9 C10 C11 -112.2(5) .
N8 C9 C10 C15 64.1(5) .
C15 C10 C11 C12 -0.1(7) .
C9 C10 C11 C12 176.1(4) .
C10 C11 C12 C13 0.5(7) .
C10 C11 C12 C24 -177.3(4) .
C11 C12 C13 C14 -1.2(7) .
C24 C12 C13 C14 176.5(4) .
C12 C13 C14 C15 1.5(7) .
C12 C13 C14 C28 -175.4(5) .
U O3 C15 C14 46.6(11) .
U O3 C15 C10 -132.8(7) .
C13 C14 C15 O3 179.6(4) .
C28 C14 C15 O3 -3.5(7) .
C13 C14 C15 C10 -1.1(7) .
C28 C14 C15 C10 175.8(4) .
C11 C10 C15 O3 179.8(4) .
C9 C10 C15 O3 3.5(6) .
C11 C10 C15 C14 0.4(7) .
C9 C10 C15 C14 -176.0(4) .
C9 N8 C16 C17 -85.2(5) .
C7 N8 C16 C17 148.8(4) .
N8 C16 C17 C18 -55.4(6) .
C5 C4 C20 C21 -31.3(6) .
C3 C4 C20 C21 149.0(5) .
C5 C4 C20 C23 -153.8(5) .
C3 C4 C20 C23 26.5(7) .
C5 C4 C20 C22 87.3(6) .
C3 C4 C20 C22 -92.3(6) .
C11 C12 C24 C26 -57.9(6) .
C13 C12 C24 C26 124.5(5) .
C11 C12 C24 C27 -179.4(5) .
C13 C12 C24 C27 3.0(7) .
C11 C12 C24 C25 61.2(6) .
C13 C12 C24 C25 -116.5(5) .
